data_4326026
loop_
_publ_author_name
'Laszlo Mercs'
'Antonia Neels'
'Helen Stoeckli-Evans'
'Martin Albrecht'

_publ_section_title
;
 Probing Intermetallic Coupling in Dinuclear N-Heterocyclic Carbene
 Ruthenium(II) Complexes
;
_journal_name_full 'Inorganic Chemistry'
_journal_page_first 8188
_journal_page_last 8196
_journal_paper_doi 10.1021/ic200651h
_journal_volume 50
_journal_year 2011
_chemical_formula_moiety 'C30 H40 Cl N4 Ru, Cl, 1.5(H2 O)'
_chemical_formula_sum 'C30 H43 Cl2 N4 O1.5 Ru'
_chemical_formula_weight 655.65
_chemical_name_systematic
; 
 ? 
;
_space_group_IT_number 14
_symmetry_cell_setting monoclinic
_symmetry_space_group_name_Hall '-P 2yn'
_symmetry_space_group_name_H-M 'P 1 21/n 1'
_atom_sites_solution_hydrogens geom
_atom_sites_solution_primary direct
_atom_sites_solution_secondary difmap
_audit_creation_method SHELXL-97
_cell_angle_alpha 90.00
_cell_angle_beta 103.179(4)
_cell_angle_gamma 90.00
_cell_formula_units_Z 8
_cell_length_a 18.0226(10)
_cell_length_b 17.5343(6)
_cell_length_c 20.5361(10)
_cell_measurement_reflns_used 47508
_cell_measurement_temperature 173(2)
_cell_measurement_theta_max 25.41
_cell_measurement_theta_min 1.16
_cell_volume 6318.8(5)
_computing_cell_refinement 'X-Area V1.35'
_computing_data_collection 'X-Area V1.35 (Stoe & Cie, 2006)'
_computing_data_reduction 'X-RED32 V1.31 (Stoe & Cie, 2006)'
_computing_molecular_graphics 'PLATON  (Spek, 2009)'
_computing_publication_material SHELXL-97
_computing_structure_refinement 'SHELXL-97 (Sheldrick, 2008)'
_computing_structure_solution 'SHELXS-97 (Sheldrick, 2008)'
_diffrn_ambient_temperature 173(2)
_diffrn_measured_fraction_theta_full 0.993
_diffrn_measured_fraction_theta_max 0.993
_diffrn_measurement_device_type 'STOE IPDS 2'
_diffrn_measurement_method '\f + \w scans'
_diffrn_radiation_monochromator graphite
_diffrn_radiation_source 'fine-focus sealed tube'
_diffrn_radiation_type MoK\a
_diffrn_radiation_wavelength 0.71073
_diffrn_reflns_av_R_equivalents 0.1015
_diffrn_reflns_av_sigmaI/netI 0.0487
_diffrn_reflns_limit_h_max 21
_diffrn_reflns_limit_h_min -21
_diffrn_reflns_limit_k_max 20
_diffrn_reflns_limit_k_min -20
_diffrn_reflns_limit_l_max 24
_diffrn_reflns_limit_l_min -24
_diffrn_reflns_number 81231
_diffrn_reflns_theta_full 25.19
_diffrn_reflns_theta_max 25.19
_diffrn_reflns_theta_min 1.36
_diffrn_standards_decay_% 0
_diffrn_standards_number 0
_exptl_absorpt_coefficient_mu 0.696
_exptl_absorpt_correction_T_max 0.914
_exptl_absorpt_correction_T_min 0.647
_exptl_absorpt_correction_type multi-scan
_exptl_absorpt_process_details 'MULscanABS in PLATON (Spek, 2009)'
_exptl_crystal_colour yellow
_exptl_crystal_density_diffrn 1.378
_exptl_crystal_description block
_exptl_crystal_F_000 2728
_exptl_crystal_size_max 0.45
_exptl_crystal_size_mid 0.40
_exptl_crystal_size_min 0.35
_refine_diff_density_max 2.859
_refine_diff_density_min -1.084
_refine_diff_density_rms 0.148
_refine_ls_extinction_method none
_refine_ls_goodness_of_fit_ref 1.449
_refine_ls_hydrogen_treatment constr
_refine_ls_matrix_type full
_refine_ls_number_parameters 677
_refine_ls_number_reflns 11276
_refine_ls_number_restraints 12
_refine_ls_restrained_S_all 1.448
_refine_ls_R_factor_all 0.1472
_refine_ls_R_factor_gt 0.1213
_refine_ls_shift/su_max 0.002
_refine_ls_shift/su_mean 0.000
_refine_ls_structure_factor_coef Fsqd
_refine_ls_weighting_details 'calc w=1/[\s^2^(Fo^2^)+(0.2000P)^2^] where P=(Fo^2^+2Fc^2^)/3'
_refine_ls_weighting_scheme calc
_refine_ls_wR_factor_gt 0.3660
_refine_ls_wR_factor_ref 0.3836
_reflns_number_gt 7724
_reflns_number_total 11276
_reflns_threshold_expression I>2\s(I)
_cod_data_source_file ic200651h_si_002_3.cif
_cod_data_source_block cpd5
_cod_original_sg_symbol_H-M 'P 21/n'
_cod_original_formula_sum 'C30 H43 Cl2 N4 O1.50 Ru'
_cod_database_code 4326026

loop_
_symmetry_equiv_pos_site_id
_symmetry_equiv_pos_as_xyz
1 x,y,z
2 1/2-x,1/2+y,1/2-z
3 -x,-y,-z
4 1/2+x,1/2-y,1/2+z

loop_
_atom_site_aniso_label
_atom_site_aniso_U_11
_atom_site_aniso_U_22
_atom_site_aniso_U_33
_atom_site_aniso_U_23
_atom_site_aniso_U_13
_atom_site_aniso_U_12
Ru1 0.0933(6) 0.0730(6) 0.0649(5) -0.0071(3) 0.0097(4) 0.0178(4)
Cl1 0.109(2) 0.0743(16) 0.0992(19) 0.0019(13) 0.0317(16) 0.0077(13)
N1 0.118(8) 0.091(7) 0.073(6) -0.010(5) -0.004(5) 0.003(6)
N2 0.100(6) 0.074(5) 0.064(5) -0.001(4) 0.012(4) -0.007(4)
N3 0.085(5) 0.061(4) 0.082(5) -0.005(4) 0.029(4) 0.005(4)
N4 0.107(6) 0.077(5) 0.081(6) 0.006(4) 0.027(5) 0.016(5)
C1 0.089(8) 0.121(10) 0.086(8) -0.030(7) 0.002(6) 0.026(7)
C2 0.100(9) 0.155(13) 0.077(8) -0.037(8) -0.006(7) 0.047(9)
C3 0.118(10) 0.129(11) 0.068(6) 0.000(6) 0.032(6) 0.035(8)
C4 0.090(9) 0.163(14) 0.096(9) -0.046(9) 0.032(7) 0.014(9)
C5 0.107(10) 0.102(9) 0.104(10) -0.033(8) -0.001(8) 0.027(8)
C6 0.116(9) 0.087(8) 0.088(7) -0.039(6) 0.004(7) 0.037(7)
C7 0.128(11) 0.098(9) 0.129(12) -0.035(8) 0.031(9) 0.006(8)
C8 0.118(12) 0.25(2) 0.177(17) -0.128(18) 0.018(11) -0.048(14)
C9 0.174(15) 0.102(10) 0.133(13) -0.017(9) 0.040(11) -0.022(10)
C10 0.120(12) 0.175(16) 0.131(13) -0.033(11) 0.052(10) 0.012(11)
C11 0.110(8) 0.047(5) 0.087(7) -0.003(4) 0.014(6) 0.006(5)
C12 0.126(12) 0.136(12) 0.069(7) 0.003(7) -0.002(7) -0.007(9)
C13 0.119(11) 0.118(10) 0.071(7) -0.015(6) 0.027(7) -0.028(8)
C14 0.106(7) 0.061(5) 0.069(5) -0.012(4) 0.028(5) -0.011(5)
C15 0.097(7) 0.062(5) 0.073(6) 0.001(4) 0.020(5) 0.002(5)
C16 0.092(7) 0.063(5) 0.076(6) 0.005(4) 0.031(5) 0.003(5)
C17 0.101(7) 0.058(5) 0.087(7) 0.003(4) 0.039(6) 0.005(5)
C18 0.094(7) 0.085(7) 0.081(7) -0.030(5) 0.034(6) -0.018(6)
C19 0.115(8) 0.073(6) 0.071(6) -0.001(5) 0.033(6) -0.011(6)
C20 0.101(8) 0.059(6) 0.122(9) -0.010(6) 0.042(7) -0.002(5)
C21 0.098(8) 0.078(7) 0.124(10) 0.003(7) 0.047(7) 0.017(6)
C22 0.085(7) 0.070(6) 0.111(9) 0.007(6) 0.024(6) 0.019(5)
C23 0.144(12) 0.100(9) 0.088(8) -0.015(7) -0.004(8) 0.050(9)
C24 0.111(10) 0.103(10) 0.166(15) -0.060(10) 0.009(9) 0.004(8)
C25 0.154(13) 0.098(10) 0.123(11) -0.024(8) 0.016(10) 0.010(9)
C26 0.153(15) 0.167(19) 0.22(2) -0.082(17) 0.010(15) 0.017(14)
C27 0.120(10) 0.128(11) 0.106(10) 0.006(8) 0.025(8) 0.026(9)
C28 0.131(8) 0.170(12) 0.109(6) -0.012(8) 0.008(5) 0.031(7)
C28A 0.131(8) 0.170(12) 0.109(6) -0.012(8) 0.008(5) 0.031(7)
C29 0.131(8) 0.170(12) 0.109(6) -0.012(8) 0.008(5) 0.031(7)
C29A 0.131(8) 0.170(12) 0.109(6) -0.012(8) 0.008(5) 0.031(7)
C30 0.131(8) 0.170(12) 0.109(6) -0.012(8) 0.008(5) 0.031(7)
C30A 0.131(8) 0.170(12) 0.109(6) -0.012(8) 0.008(5) 0.031(7)
Ru2 0.0902(6) 0.0816(6) 0.0784(6) 0.0202(4) 0.0254(4) 0.0010(4)
Cl2 0.102(2) 0.0830(18) 0.123(2) 0.0382(16) 0.0362(17) 0.0130(14)
N5 0.095(6) 0.112(7) 0.088(6) 0.027(6) 0.003(5) -0.031(6)
N6 0.099(6) 0.080(5) 0.067(5) 0.007(4) 0.021(4) -0.010(4)
N7 0.087(6) 0.064(5) 0.107(7) -0.019(4) 0.018(5) 0.001(4)
N8 0.079(5) 0.097(6) 0.081(6) -0.020(5) 0.004(4) -0.007(5)
C31 0.098(8) 0.094(8) 0.086(7) 0.017(6) 0.022(6) -0.005(6)
C32 0.105(8) 0.084(7) 0.070(6) 0.009(5) 0.026(6) 0.010(6)
C33 0.143(13) 0.131(11) 0.090(8) 0.034(8) 0.061(9) 0.023(10)
C34 0.102(9) 0.098(9) 0.123(11) 0.039(8) 0.053(8) 0.007(7)
C35 0.106(9) 0.076(7) 0.119(9) 0.014(7) 0.046(7) -0.024(6)
C36 0.114(9) 0.088(8) 0.092(8) 0.023(6) 0.032(7) -0.014(7)
C37 0.118(9) 0.088(8) 0.092(8) -0.007(6) 0.019(7) 0.020(7)
C38 0.129(11) 0.120(11) 0.117(11) 0.016(8) -0.005(9) 0.034(9)
C39 0.144(13) 0.157(14) 0.115(11) 0.015(10) 0.049(10) 0.033(11)
C40 0.133(12) 0.115(11) 0.153(14) 0.033(9) 0.079(11) 0.023(9)
C41 0.090(7) 0.077(6) 0.104(8) 0.028(6) 0.011(6) -0.012(6)
C42 0.119(10) 0.147(12) 0.070(7) 0.017(7) 0.002(7) -0.055(9)
C43 0.112(9) 0.104(8) 0.064(6) 0.012(5) 0.010(6) -0.014(7)
C44 0.074(5) 0.065(5) 0.072(5) 0.004(4) 0.015(4) 0.000(4)
C45 0.068(5) 0.076(6) 0.070(5) 0.010(4) 0.011(4) 0.007(4)
C46 0.089(7) 0.080(6) 0.079(6) -0.001(5) 0.028(5) 0.005(5)
C47 0.094(7) 0.066(6) 0.081(7) 0.003(5) 0.013(5) 0.015(5)
C48 0.083(6) 0.067(6) 0.110(8) -0.013(5) 0.036(6) 0.003(5)
C49 0.097(7) 0.054(5) 0.077(6) -0.001(4) 0.031(5) -0.001(5)
C50 0.118(9) 0.121(10) 0.075(7) 0.013(7) 0.011(6) -0.012(8)
C51 0.141(11) 0.119(10) 0.084(8) -0.015(7) 0.033(8) -0.028(9)
C52 0.120(10) 0.087(8) 0.102(9) 0.000(6) 0.030(7) 0.017(7)
C53 0.096(7) 0.176(12) 0.163(11) 0.048(8) -0.009(7) -0.041(6)
C54 0.096(7) 0.176(12) 0.163(11) 0.048(8) -0.009(7) -0.041(6)
C54A 0.096(7) 0.176(12) 0.163(11) 0.048(8) -0.009(7) -0.041(6)
C55 0.096(7) 0.176(12) 0.163(11) 0.048(8) -0.009(7) -0.041(6)
C55A 0.096(7) 0.176(12) 0.163(11) 0.048(8) -0.009(7) -0.041(6)
C56 0.096(7) 0.176(12) 0.163(11) 0.048(8) -0.009(7) -0.041(6)
C56A 0.096(7) 0.176(12) 0.163(11) 0.048(8) -0.009(7) -0.041(6)
C57 0.131(8) 0.170(12) 0.109(6) -0.012(8) 0.008(5) 0.031(7)
C58 0.111(11) 0.159(16) 0.20(2) -0.090(15) 0.027(12) -0.006(10)
C59 0.125(12) 0.145(15) 0.159(16) -0.004(12) 0.040(11) 0.008(10)
C60 0.135(12) 0.178(17) 0.113(11) -0.035(11) 0.016(9) -0.036(12)
Cl3 0.137(2) 0.0940(19) 0.0703(15) -0.0047(13) 0.0224(15) 0.0233(17)
Cl4 0.173(4) 0.127(3) 0.091(2) 0.0004(18) 0.057(2) -0.008(2)
O1 0.160(9) 0.180(11) 0.119(8) -0.004(7) 0.053(7) 0.046(8)
O2 0.137(7) 0.108(6) 0.088(5) -0.007(4) 0.007(5) -0.010(5)
O3 0.112(6) 0.107(7) 0.138(8) 0.001(6) 0.022(5) 0.018(5)

loop_
_atom_site_label
_atom_site_type_symbol
_atom_site_thermal_displace_type
_atom_site_fract_x
_atom_site_fract_y
_atom_site_fract_z
_atom_site_occupancy
_atom_site_U_iso_or_equiv
_atom_site_calc_flag
_atom_site_refinement_flags
Ru1 Ru Uani 0.22029(5) 0.29238(5) 0.23749(4) 1.000 0.0784(3) . .
Cl1 Cl Uani 0.28380(17) 0.41558(17) 0.26265(15) 1.000 0.0929(11) . .
N1 N Uani 0.2947(6) 0.2510(6) 0.3881(5) 1.000 0.098(4) . .
N2 N Uani 0.1828(5) 0.3009(5) 0.3673(4) 1.000 0.080(3) . .
N3 N Uani -0.0633(5) 0.4352(4) 0.1928(4) 1.000 0.074(3) . .
N4 N Uani -0.1449(5) 0.4646(5) 0.1001(5) 1.000 0.087(3) . .
C1 C Uani 0.1590(7) 0.1990(9) 0.1828(7) 1.000 0.102(5) . .
C2 C Uani 0.1570(8) 0.2561(10) 0.1377(7) 1.000 0.115(6) . .
C3 C Uani 0.2242(9) 0.2928(8) 0.1291(6) 1.000 0.103(5) . .
C4 C Uani 0.2973(8) 0.2665(11) 0.1652(7) 1.000 0.115(6) . .
C5 C Uani 0.2984(9) 0.2035(8) 0.2091(7) 1.000 0.108(6) . .
C6 C Uani 0.2294(8) 0.1709(7) 0.2195(6) 1.000 0.100(5) . .
C7 C Uani 0.0829(9) 0.1592(8) 0.1925(8) 1.000 0.118(6) . .
C8 C Uani 0.0556(9) 0.1035(13) 0.1351(10) 1.000 0.184(10) . .
C9 C Uani 0.0884(11) 0.1291(9) 0.2601(9) 1.000 0.136(7) . .
C10 C Uani 0.3683(9) 0.3056(11) 0.1572(9) 1.000 0.138(8) . .
C11 C Uani 0.2387(7) 0.2777(5) 0.3359(6) 1.000 0.083(4) . .
C12 C Uani 0.2732(9) 0.2548(9) 0.4472(6) 1.000 0.114(6) . .
C13 C Uani 0.2047(9) 0.2842(8) 0.4369(6) 1.000 0.102(5) . .
C14 C Uani 0.1182(6) 0.3356(5) 0.3262(5) 1.000 0.077(3) . .
C15 C Uani 0.1232(6) 0.3399(5) 0.2587(5) 1.000 0.077(3) . .
C16 C Uani 0.0628(6) 0.3764(5) 0.2167(5) 1.000 0.075(3) . .
C17 C Uani 0.0002(6) 0.4008(5) 0.2388(5) 1.000 0.079(4) . .
C18 C Uani 0.0004(7) 0.3953(6) 0.3086(5) 1.000 0.084(4) . .
C19 C Uani 0.0586(7) 0.3620(6) 0.3509(5) 1.000 0.084(4) . .
C20 C Uani -0.1194(7) 0.4817(6) 0.2089(7) 1.000 0.091(4) . .
C21 C Uani -0.1686(7) 0.4988(7) 0.1512(7) 1.000 0.097(5) . .
C22 C Uani -0.0790(6) 0.4247(6) 0.1289(6) 1.000 0.088(4) . .
C23 C Uani 0.3706(9) 0.2276(8) 0.3805(7) 1.000 0.116(6) . .
C24 C Uani 0.4208(9) 0.2886(9) 0.3744(9) 1.000 0.130(7) . .
C25 C Uani 0.4294(10) 0.3424(9) 0.4356(8) 1.000 0.128(7) . .
C26 C Uani 0.4876(11) 0.4037(12) 0.4285(12) 1.000 0.185(10) . .
C27 C Uani -0.1784(7) 0.4711(9) 0.0327(7) 1.000 0.118(6) . .
C28 C Uani -0.2565(12) 0.436(2) 0.0166(18) 0.500 0.140(5) . .
C28A C Uani -0.2624(10) 0.456(3) 0.0161(19) 0.500 0.140(5) . .
C29 C Uani -0.305(2) 0.4349(18) -0.0535(17) 0.500 0.140(5) . .
C29A C Uani -0.2869(16) 0.470(3) -0.0579(18) 0.500 0.140(5) . .
C30 C Uani -0.327(2) 0.5128(18) -0.0822(16) 0.500 0.140(5) . .
C30A C Uani -0.3698(15) 0.449(2) -0.0737(16) 0.500 0.140(5) . .
Ru2 Ru Uani 0.71482(5) 0.23165(6) 0.24581(4) 1.000 0.0824(3) . .
Cl2 Cl Uani 0.77352(17) 0.10634(18) 0.26367(17) 1.000 0.1010(11) . .
N5 N Uani 0.7680(6) 0.2598(6) 0.4041(5) 1.000 0.101(4) . .
N6 N Uani 0.6595(5) 0.2061(5) 0.3677(4) 1.000 0.082(3) . .
N7 N Uani 0.4393(5) 0.0801(5) 0.1608(5) 1.000 0.087(3) . .
N8 N Uani 0.3417(5) 0.0277(6) 0.1003(5) 1.000 0.088(3) . .
C31 C Uani 0.6618(7) 0.3354(7) 0.1942(6) 1.000 0.093(4) . .
C32 C Uani 0.6646(7) 0.2786(6) 0.1447(5) 1.000 0.085(4) . .
C33 C Uani 0.7329(10) 0.2410(9) 0.1399(7) 1.000 0.116(6) . .
C34 C Uani 0.8050(8) 0.2658(8) 0.1862(8) 1.000 0.103(6) . .
C35 C Uani 0.8029(7) 0.3209(7) 0.2314(7) 1.000 0.097(5) . .
C36 C Uani 0.7306(7) 0.3546(7) 0.2378(6) 1.000 0.097(5) . .
C37 C Uani 0.5869(8) 0.3706(7) 0.1958(6) 1.000 0.100(5) . .
C38 C Uani 0.5759(9) 0.4413(9) 0.1490(7) 1.000 0.127(6) . .
C39 C Uani 0.5802(10) 0.3927(11) 0.2657(8) 1.000 0.136(7) . .
C40 C Uani 0.8724(10) 0.2229(9) 0.1817(9) 1.000 0.126(7) . .
C41 C Uani 0.7207(7) 0.2358(7) 0.3453(7) 1.000 0.092(4) . .
C42 C Uani 0.7385(8) 0.2456(9) 0.4577(6) 1.000 0.115(6) . .
C43 C Uani 0.6713(7) 0.2106(7) 0.4367(5) 1.000 0.095(4) . .
C44 C Uani 0.5999(5) 0.1743(5) 0.3178(5) 1.000 0.071(3) . .
C45 C Uani 0.6132(5) 0.1820(6) 0.2529(5) 1.000 0.072(3) . .
C46 C Uani 0.5590(6) 0.1493(6) 0.2032(5) 1.000 0.081(4) . .
C47 C Uani 0.4962(6) 0.1145(6) 0.2164(5) 1.000 0.081(4) . .
C48 C Uani 0.4857(6) 0.1082(6) 0.2814(6) 1.000 0.084(4) . .
C49 C Uani 0.5377(6) 0.1410(5) 0.3328(5) 1.000 0.074(3) . .
C50 C Uani 0.4511(8) 0.0767(8) 0.0929(6) 1.000 0.106(5) . .
C51 C Uani 0.3889(9) 0.0383(8) 0.0583(7) 1.000 0.114(6) . .
C52 C Uani 0.3787(8) 0.0495(7) 0.1663(7) 1.000 0.102(5) . .
C53 C Uani 0.8416(8) 0.2989(10) 0.4053(10) 1.000 0.151(6) . .
C54 C Uani 0.8920(17) 0.2354(16) 0.3921(15) 0.500 0.151(6) . .
C54A C Uani 0.9084(13) 0.2459(14) 0.420(2) 0.500 0.151(6) . .
C55 C Uani 0.9205(19) 0.1894(19) 0.4547(16) 0.500 0.151(6) . .
C55A C Uani 0.9081(17) 0.1623(16) 0.436(2) 0.500 0.151(6) . .
C56 C Uani 0.9695(17) 0.125(2) 0.442(2) 0.500 0.151(6) . .
C56A C Uani 0.9839(14) 0.174(2) 0.4831(17) 0.500 0.151(6) . .
C57 C Uani 0.2693(9) -0.0170(11) 0.0841(8) 1.000 0.140(5) . .
C58 C Uani 0.2078(9) 0.0410(11) 0.0396(10) 1.000 0.158(9) . .
C59 C Uani 0.1995(10) 0.0415(11) -0.0368(10) 1.000 0.142(8) . .
C60 C Uani 0.1762(10) -0.0331(11) -0.0702(8) 1.000 0.144(8) . .
Cl3 Cl Uani 0.0190(2) 0.35791(18) 0.01533(14) 1.000 0.1006(10) . .
Cl4 Cl Uani 0.6050(3) 0.1240(2) 0.03497(17) 1.000 0.1260(18) . .
O1 O Uani 0.6723(6) 0.0036(8) 0.1497(5) 1.000 0.150(5) . .
O2 O Uani -0.0652(5) 0.4856(5) -0.0841(4) 1.000 0.114(3) . .
O3 O Uani -0.1790(5) 0.4567(5) -0.1934(5) 1.000 0.120(4) . .
H2A H Uiso 0.10920 0.27200 0.11120 1.000 0.1380 calc R
H3A H Uiso 0.22080 0.33480 0.09940 1.000 0.1240 calc R
H5A H Uiso 0.34590 0.18270 0.23190 1.000 0.1300 calc R
H6A H Uiso 0.23090 0.13080 0.25090 1.000 0.1210 calc R
H7 H Uiso 0.04360 0.20050 0.18640 1.000 0.1420 calc R
H8A H Uiso 0.08990 0.05940 0.14070 1.000 0.2790 calc R
H8B H Uiso 0.05560 0.12880 0.09260 1.000 0.2790 calc R
H8C H Uiso 0.00390 0.08640 0.13520 1.000 0.2790 calc R
H9A H Uiso 0.04010 0.10490 0.26250 1.000 0.2030 calc R
H9B H Uiso 0.09940 0.17090 0.29260 1.000 0.2030 calc R
H9C H Uiso 0.12950 0.09130 0.27040 1.000 0.2030 calc R
H10A H Uiso 0.40830 0.29900 0.19810 1.000 0.2080 calc R
H10B H Uiso 0.35800 0.36010 0.14910 1.000 0.2080 calc R
H10C H Uiso 0.38510 0.28330 0.11930 1.000 0.2080 calc R
H12A H Uiso 0.30290 0.23860 0.48930 1.000 0.1370 calc R
H13A H Uiso 0.17550 0.29280 0.46940 1.000 0.1220 calc R
H16A H Uiso 0.06450 0.38500 0.17140 1.000 0.0900 calc R
H18A H Uiso -0.04100 0.41540 0.32470 1.000 0.1010 calc R
H19A H Uiso 0.05860 0.35670 0.39700 1.000 0.1020 calc R
H20A H Uiso -0.12230 0.49800 0.25240 1.000 0.1090 calc R
H21A H Uiso -0.21270 0.52980 0.14680 1.000 0.1160 calc R
H22 H Uiso -0.05010 0.39450 0.10530 1.000 0.1070 calc R
H23A H Uiso 0.39480 0.19620 0.41960 1.000 0.1380 calc R
H23B H Uiso 0.36430 0.19490 0.34030 1.000 0.1380 calc R
H24A H Uiso 0.40020 0.31750 0.33280 1.000 0.1560 calc R
H24B H Uiso 0.47130 0.26800 0.37210 1.000 0.1560 calc R
H25A H Uiso 0.37980 0.36610 0.43650 1.000 0.1530 calc R
H25B H Uiso 0.44740 0.31340 0.47760 1.000 0.1530 calc R
H26A H Uiso 0.53920 0.38340 0.44410 1.000 0.2760 calc R
H26B H Uiso 0.48100 0.44830 0.45550 1.000 0.2760 calc R
H26C H Uiso 0.47960 0.41880 0.38150 1.000 0.2760 calc R
H27A H Uiso -0.14600 0.44560 0.00630 0.500 0.1410 calc .
H27B H Uiso -0.18250 0.52570 0.01990 0.500 0.1410 calc .
H27C H Uiso -0.15270 0.43590 0.00710 0.500 0.1410 . .
H27D H Uiso -0.17010 0.52370 0.01820 0.500 0.1410 . .
H28A H Uiso -0.25030 0.38190 0.03170 0.500 0.1680 calc .
H28B H Uiso -0.28650 0.46130 0.04500 0.500 0.1680 calc .
H28C H Uiso -0.28890 0.49150 0.04090 0.500 0.1680 calc .
H28D H Uiso -0.27340 0.40310 0.02720 0.500 0.1680 calc .
H29A H Uiso -0.35200 0.40570 -0.05380 0.500 0.1680 calc .
H29B H Uiso -0.27690 0.40780 -0.08280 0.500 0.1680 calc .
H29C H Uiso -0.25790 0.43750 -0.08270 0.500 0.1680 calc .
H29D H Uiso -0.27990 0.52420 -0.06880 0.500 0.1680 calc .
H30A H Uiso -0.29830 0.55170 -0.05230 0.500 0.2100 calc .
H30B H Uiso -0.38150 0.52070 -0.08690 0.500 0.2100 calc .
H30C H Uiso -0.31440 0.51680 -0.12620 0.500 0.2100 calc .
H30D H Uiso -0.37680 0.40260 -0.04890 0.500 0.2100 calc .
H30E H Uiso -0.38710 0.43930 -0.12180 0.500 0.2100 calc .
H30F H Uiso -0.39950 0.49070 -0.06070 0.500 0.2100 calc .
H32A H Uiso 0.61860 0.26550 0.11380 1.000 0.1020 calc R
H33A H Uiso 0.73270 0.20150 0.10820 1.000 0.1390 calc R
H35A H Uiso 0.84920 0.33820 0.25960 1.000 0.1160 calc R
H36A H Uiso 0.73050 0.39050 0.27250 1.000 0.1160 calc R
H37 H Uiso 0.54580 0.33290 0.17740 1.000 0.1200 calc R
H38A H Uiso 0.62090 0.47430 0.16100 1.000 0.1910 calc R
H38B H Uiso 0.53070 0.46980 0.15400 1.000 0.1910 calc R
H38C H Uiso 0.56920 0.42460 0.10250 1.000 0.1910 calc R
H39A H Uiso 0.58740 0.34750 0.29440 1.000 0.2030 calc R
H39B H Uiso 0.52950 0.41440 0.26360 1.000 0.2030 calc R
H39C H Uiso 0.61920 0.43070 0.28410 1.000 0.2030 calc R
H40A H Uiso 0.91780 0.24850 0.20790 1.000 0.1900 calc R
H40B H Uiso 0.87580 0.21980 0.13480 1.000 0.1900 calc R
H40C H Uiso 0.86910 0.17140 0.19930 1.000 0.1900 calc R
H42A H Uiso 0.76150 0.25840 0.50270 1.000 0.1380 calc R
H43A H Uiso 0.63850 0.19250 0.46350 1.000 0.1140 calc R
H46A H Uiso 0.56520 0.15080 0.15850 1.000 0.0980 calc R
H48A H Uiso 0.44290 0.08160 0.28990 1.000 0.1010 calc R
H49A H Uiso 0.53070 0.14040 0.37730 1.000 0.0890 calc R
H50A H Uiso 0.49250 0.09660 0.07660 1.000 0.1280 calc R
H51A H Uiso 0.38010 0.02190 0.01310 1.000 0.1360 calc R
H52A H Uiso 0.36100 0.04230 0.20610 1.000 0.1230 calc R
H53A H Uiso 0.86250 0.32280 0.44940 0.500 0.1810 calc .
H53B H Uiso 0.83550 0.33850 0.37010 0.500 0.1810 calc .
H53C H Uiso 0.85260 0.33300 0.44480 0.500 0.1810 . .
H53D H Uiso 0.83770 0.33110 0.36500 0.500 0.1810 . .
H54A H Uiso 0.93580 0.25680 0.37660 0.500 0.1810 calc .
H54B H Uiso 0.86300 0.20190 0.35630 0.500 0.1810 calc .
H54C H Uiso 0.94500 0.26920 0.45830 0.500 0.1810 calc .
H54D H Uiso 0.93210 0.24990 0.38130 0.500 0.1810 calc .
H55A H Uiso 0.95040 0.22270 0.49010 0.500 0.1810 calc .
H55B H Uiso 0.87660 0.16900 0.47070 0.500 0.1810 calc .
H55C H Uiso 0.86700 0.14670 0.45800 0.500 0.1810 calc .
H55D H Uiso 0.90970 0.12870 0.39750 0.500 0.1810 calc .
H56A H Uiso 0.94990 0.10510 0.39630 0.500 0.2270 calc .
H56B H Uiso 0.96890 0.08370 0.47410 0.500 0.2270 calc .
H56C H Uiso 1.02190 0.14260 0.44610 0.500 0.2270 calc .
H56D H Uiso 1.01780 0.20140 0.46030 0.500 0.2270 calc .
H56E H Uiso 1.00620 0.12390 0.49800 0.500 0.2270 calc .
H56F H Uiso 0.97710 0.20310 0.52190 0.500 0.2270 calc .
H57A H Uiso 0.25350 -0.03200 0.12540 1.000 0.1680 calc R
H57B H Uiso 0.27510 -0.06340 0.05840 1.000 0.1680 calc R
H58A H Uiso 0.15730 0.02920 0.04830 1.000 0.1920 calc R
H58B H Uiso 0.22120 0.09340 0.05620 1.000 0.1920 calc R
H59A H Uiso 0.16130 0.08050 -0.05660 1.000 0.1700 calc R
H59B H Uiso 0.24880 0.05690 -0.04630 1.000 0.1700 calc R
H60A H Uiso 0.20460 -0.07440 -0.04340 1.000 0.2160 calc R
H60B H Uiso 0.18730 -0.03310 -0.11480 1.000 0.2160 calc R
H60C H Uiso 0.12150 -0.04080 -0.07440 1.000 0.2160 calc R

loop_
_atom_type_symbol
_atom_type_description
_atom_type_scat_dispersion_real
_atom_type_scat_dispersion_imag
_atom_type_scat_source
C C 0.0033 0.0016 'International Tables Vol C Tables 4.2.6.8 and 6.1.1.4'
H H 0.0000 0.0000 'International Tables Vol C Tables 4.2.6.8 and 6.1.1.4'
N N 0.0061 0.0033 'International Tables Vol C Tables 4.2.6.8 and 6.1.1.4'
Cl Cl 0.1484 0.1585 'International Tables Vol C Tables 4.2.6.8 and 6.1.1.4'
Ru Ru -1.2594 0.8363 'International Tables Vol C Tables 4.2.6.8 and 6.1.1.4'
O O 0.0106 0.0060 'International Tables Vol C Tables 4.2.6.8 and 6.1.1.4'

loop_
_geom_angle_atom_site_label_1
_geom_angle_atom_site_label_2
_geom_angle_atom_site_label_3
_geom_angle
_geom_angle_publ_flag
Cl1 Ru1 C1 161.1(4) yes
Cl1 Ru1 C2 124.8(4) yes
Cl1 Ru1 C3 95.0(4) yes
Cl1 Ru1 C4 89.3(5) yes
Cl1 Ru1 C5 112.0(4) yes
Cl1 Ru1 C6 148.4(4) yes
Cl1 Ru1 C11 86.4(3) yes
Cl1 Ru1 C15 88.7(3) yes
C1 Ru1 C2 36.4(6) yes
C1 Ru1 C3 67.2(5) yes
C1 Ru1 C4 80.0(6) yes
C1 Ru1 C5 67.4(5) yes
C1 Ru1 C6 38.1(5) yes
C1 Ru1 C11 112.3(5) yes
C1 Ru1 C15 93.3(4) yes
C2 Ru1 C3 37.2(6) yes
C2 Ru1 C4 66.6(5) yes
C2 Ru1 C5 77.4(6) yes
C2 Ru1 C6 66.5(6) yes
C2 Ru1 C11 147.2(5) yes
C2 Ru1 C15 91.7(5) yes
C3 Ru1 C4 36.8(5) yes
C3 Ru1 C5 65.5(5) yes
C3 Ru1 C6 79.3(5) yes
C3 Ru1 C11 166.7(5) yes
C3 Ru1 C15 115.2(5) yes
C4 Ru1 C5 36.4(6) yes
C4 Ru1 C6 67.5(6) yes
C4 Ru1 C11 130.2(5) yes
C4 Ru1 C15 151.5(5) yes
C5 Ru1 C6 37.5(5) yes
C5 Ru1 C11 101.7(5) yes
C5 Ru1 C15 159.3(5) yes
C6 Ru1 C11 92.5(4) yes
C6 Ru1 C15 122.0(5) yes
C11 Ru1 C15 78.0(4) yes
Cl2 Ru2 C35 110.2(3) yes
Cl2 Ru2 C36 147.5(3) yes
Cl2 Ru2 C41 87.7(4) yes
Cl2 Ru2 C45 88.3(3) yes
C31 Ru2 C32 37.7(4) yes
C31 Ru2 C33 67.9(5) yes
C31 Ru2 C34 79.2(5) yes
C31 Ru2 C35 67.2(5) yes
C31 Ru2 C36 37.0(5) yes
C31 Ru2 C41 111.9(5) yes
C31 Ru2 C45 95.0(4) yes
C32 Ru2 C33 36.7(5) yes
C32 Ru2 C34 66.3(5) yes
C32 Ru2 C35 76.9(5) yes
C32 Ru2 C36 66.2(4) yes
C32 Ru2 C41 147.7(5) yes
C32 Ru2 C45 92.5(4) yes
C33 Ru2 C34 37.7(6) yes
C33 Ru2 C35 64.8(5) yes
C33 Ru2 C36 78.9(5) yes
C33 Ru2 C41 167.4(6) yes
C33 Ru2 C45 114.9(5) yes
C34 Ru2 C35 33.9(5) yes
C34 Ru2 C36 65.7(5) yes
C34 Ru2 C41 129.8(5) yes
C34 Ru2 C45 152.2(5) yes
C35 Ru2 C36 38.0(5) yes
C35 Ru2 C41 103.1(5) yes
C35 Ru2 C45 161.4(4) yes
C36 Ru2 C41 93.6(5) yes
C36 Ru2 C45 123.7(4) yes
C41 Ru2 C45 77.7(5) yes
Cl2 Ru2 C34 88.8(4) yes
Cl2 Ru2 C33 93.3(4) yes
Cl2 Ru2 C31 160.5(3) yes
Cl2 Ru2 C32 123.1(3) yes
C11 N1 C23 123.2(10) yes
C12 N1 C23 124.8(11) yes
C11 N1 C12 111.8(11) yes
C11 N2 C13 110.2(10) yes
C11 N2 C14 116.1(9) yes
C13 N2 C14 133.7(10) yes
C17 N3 C20 126.8(9) yes
C17 N3 C22 124.4(9) yes
C20 N3 C22 108.7(10) yes
C21 N4 C27 126.4(11) yes
C22 N4 C27 127.1(10) yes
C21 N4 C22 106.4(10) yes
C41 N5 C42 112.3(11) yes
C41 N5 C53 121.8(12) yes
C42 N5 C53 125.9(12) yes
C41 N6 C43 111.6(10) yes
C41 N6 C44 115.8(9) yes
C43 N6 C44 132.5(9) yes
C47 N7 C50 121.9(9) yes
C47 N7 C52 125.1(11) yes
C50 N7 C52 113.0(11) yes
C51 N8 C52 110.1(11) yes
C51 N8 C57 125.0(11) yes
C52 N8 C57 123.4(11) yes
Ru1 C1 C6 72.1(8) yes
Ru1 C1 C7 128.7(10) yes
C2 C1 C6 120.2(13) no
C2 C1 C7 121.3(12) no
C6 C1 C7 118.5(13) no
Ru1 C1 C2 74.0(9) yes
Ru1 C2 C1 69.6(8) yes
Ru1 C2 C3 73.1(8) yes
C1 C2 C3 121.9(13) no
Ru1 C3 C4 73.7(8) yes
C2 C3 C4 120.0(13) no
Ru1 C3 C2 69.8(8) yes
Ru1 C4 C5 70.6(8) yes
Ru1 C4 C10 129.8(12) yes
Ru1 C4 C3 69.6(8) yes
C3 C4 C5 117.1(14) no
C3 C4 C10 120.3(15) no
C5 C4 C10 122.5(14) no
Ru1 C5 C4 73.1(9) yes
Ru1 C5 C6 67.9(8) yes
C4 C5 C6 121.2(13) no
Ru1 C6 C1 69.8(8) yes
Ru1 C6 C5 74.7(8) yes
C1 C6 C5 119.3(12) no
C1 C7 C8 108.7(13) no
C1 C7 C9 113.7(14) no
C8 C7 C9 116.2(14) no
Ru1 C11 N1 139.3(9) yes
Ru1 C11 N2 117.9(8) yes
N1 C11 N2 102.8(10) yes
N1 C12 C13 109.0(11) yes
N2 C13 C12 106.2(12) yes
C15 C14 C19 125.2(10) no
N2 C14 C15 112.5(9) yes
N2 C14 C19 122.3(9) yes
Ru1 C15 C16 129.6(8) yes
Ru1 C15 C14 115.5(7) yes
C14 C15 C16 114.8(10) no
C15 C16 C17 121.8(9) no
N3 C17 C16 120.2(9) yes
C16 C17 C18 119.5(10) no
N3 C17 C18 120.3(9) yes
C17 C18 C19 120.1(11) no
C14 C19 C18 118.3(10) no
N3 C20 C21 106.9(11) yes
N4 C21 C20 108.8(11) yes
N3 C22 N4 109.2(10) yes
N1 C23 C24 115.1(12) yes
C23 C24 C25 109.5(14) no
C24 C25 C26 107.1(15) no
N4 C27 C28 111.1(17) yes
N4 C27 C28A 113.7(18) yes
C27 C28 C28A 82(6) no
C27 C28 C29A 99(2) no
C28A C28 C29 83(8) no
C27 C28 C29 122(3) no
C28A C28 C29A 66(8) no
C28 C28A C29 83(8) no
C27 C28A C29A 105(2) no
C27 C28A C28 84(5) no
C27 C28A C29 122(3) no
C28 C28A C29A 102(9) no
C28A C29 C29A 76(4) no
C28 C29 C29A 86(4) no
C28 C29 C30 114(3) no
C28 C29 C30A 131(3) no
C28A C29 C30 100(3) no
C28A C29 C30A 122(3) no
C29A C29 C30A 103(5) no
C30 C29 C30A 61(3) no
C28 C29A C30 138(4) no
C28 C29A C29 68(4) no
C29 C29A C30A 50(4) no
C30 C29A C30A 63(3) no
C28 C29A C30A 103(3) no
C28A C29A C29 77(5) no
C28A C29A C30 126(4) no
C28A C29A C30A 103(3) no
C29 C29A C30 112(5) no
C29A C30 C30A 74(3) no
C29 C30A C30 71(3) no
C1 C2 H2A 119.00 no
C3 C2 H2A 119.00 no
Ru1 C2 H2A 131.00 no
C4 C3 H3A 120.00 no
Ru1 C3 H3A 129.00 no
C2 C3 H3A 120.00 no
C6 C5 H5A 119.00 no
Ru1 C5 H5A 133.00 no
C4 C5 H5A 119.00 no
C1 C6 H6A 120.00 no
Ru1 C6 H6A 127.00 no
C5 C6 H6A 120.00 no
C8 C7 H7 106.00 no
C1 C7 H7 106.00 no
C9 C7 H7 106.00 no
C7 C8 H8B 109.00 no
C7 C8 H8C 110.00 no
H8A C8 H8C 109.00 no
H8B C8 H8C 110.00 no
H8A C8 H8B 110.00 no
C7 C8 H8A 109.00 no
C7 C9 H9A 110.00 no
C7 C9 H9B 110.00 no
C7 C9 H9C 109.00 no
H9A C9 H9B 109.00 no
H9A C9 H9C 109.00 no
H9B C9 H9C 109.00 no
C4 C10 H10A 109.00 no
C4 C10 H10B 109.00 no
C4 C10 H10C 109.00 no
H10A C10 H10B 110.00 no
H10A C10 H10C 109.00 no
H10B C10 H10C 110.00 no
N1 C12 H12A 126.00 no
C13 C12 H12A 125.00 no
N2 C13 H13A 127.00 no
C12 C13 H13A 127.00 no
C17 C16 H16A 119.00 no
C15 C16 H16A 119.00 no
C19 C18 H18A 120.00 no
C17 C18 H18A 120.00 no
C14 C19 H19A 121.00 no
C18 C19 H19A 121.00 no
N3 C20 H20A 127.00 no
C21 C20 H20A 127.00 no
C20 C21 H21A 126.00 no
N4 C21 H21A 126.00 no
N3 C22 H22 125.00 no
N4 C22 H22 125.00 no
N1 C23 H23B 109.00 no
C24 C23 H23A 109.00 no
N1 C23 H23A 109.00 no
C24 C23 H23B 108.00 no
H23A C23 H23B 107.00 no
C23 C24 H24A 110.00 no
C23 C24 H24B 110.00 no
C25 C24 H24A 110.00 no
C25 C24 H24B 110.00 no
H24A C24 H24B 108.00 no
C24 C25 H25A 110.00 no
C24 C25 H25B 110.00 no
C26 C25 H25A 110.00 no
C26 C25 H25B 110.00 no
H25A C25 H25B 109.00 no
C25 C26 H26A 109.00 no
C25 C26 H26B 109.00 no
C25 C26 H26C 109.00 no
H26B C26 H26C 109.00 no
H26A C26 H26C 110.00 no
H26A C26 H26B 109.00 no
N4 C27 H27C 109.00 no
N4 C27 H27D 108.00 no
N4 C27 H27B 110.00 no
C28 C27 H27B 109.00 no
C28 C27 H27C 99.00 no
C28 C27 H27A 110.00 no
C28A C27 H27A 119.00 no
C28A C27 H27B 96.00 no
C28A C27 H27C 110.00 no
C28A C27 H27D 108.00 no
H27A C27 H27B 108.00 no
C28 C27 H27D 121.00 no
N4 C27 H27A 109.00 no
H27A C27 H27D 96.00 no
H27B C27 H27C 118.00 no
H27C C27 H27D 107.00 no
C29 C28 H28D 95.00 no
H28A C28 H28B 106.00 no
H28A C28 H28C 129.00 no
H28B C28 H28D 82.00 no
H28C C28 H28D 103.00 no
C28A C28 H28D 130.00 no
C29 C28 H28A 107.00 no
C29 C28 H28B 107.00 no
C29 C28 H28C 99.00 no
C29A C28 H28A 129.00 no
C29A C28 H28B 106.00 no
C29A C28 H28C 90.00 no
C29A C28 H28D 121.00 no
C27 C28 H28A 107.00 no
C27 C28 H28B 107.00 no
C27 C28 H28C 95.00 no
C27 C28 H28D 135.00 no
C28A C28 H28A 159.00 no
C27 C28A H28A 91.00 no
C27 C28A H28B 119.00 no
C27 C28A H28C 111.00 no
C27 C28A H28D 111.00 no
H28C C28A H28D 109.00 no
C28 C28A H28B 107.00 no
C28 C28A H28C 139.00 no
C29 C28A H28A 90.00 no
C29 C28A H28B 118.00 no
C29 C28A H28C 116.00 no
C29 C28A H28D 84.00 no
C29A C28A H28A 113.00 no
C29A C28A H28B 129.00 no
C29A C28A H28C 111.00 no
C29A C28A H28D 111.00 no
H28A C28A H28B 91.00 no
H28A C28A H28C 124.00 no
H28B C28A H28D 77.00 no
C28 C29 H29C 99.00 no
C28A C29 H29A 113.00 no
C28A C29 H29B 118.00 no
C28A C29 H29C 102.00 no
C29A C29 H29A 150.00 no
C29A C29 H29B 91.00 no
C30 C29 H29A 109.00 no
C30 C29 H29B 109.00 no
C30 C29 H29C 85.00 no
C30A C29 H29B 119.00 no
C30A C29 H29C 127.00 no
H29A C29 H29B 108.00 no
C28 C29 H29B 109.00 no
C28 C29 H29A 109.00 no
H29A C29 H29C 139.00 no
H29B C29A H29D 136.00 no
H29C C29A H29D 109.00 no
C28 C29A H29D 122.00 no
C28A C29A H29B 104.00 no
C28A C29A H29C 111.00 no
C28A C29A H29D 111.00 no
C29 C29A H29C 83.00 no
C29 C29A H29D 161.00 no
C30 C29A H29B 125.00 no
C30 C29A H29C 123.00 no
C30A C29A H29B 86.00 no
C30A C29A H29D 111.00 no
C28 C29A H29B 91.00 no
C28 C29A H29C 100.00 no
C30A C29A H29C 111.00 no
C29 C30 H29D 86.00 no
C29 C30 H30B 110.00 no
C29 C30 H30C 109.00 no
C29 C30 H30A 109.00 no
C29A C30 H30A 90.00 no
C29A C30 H30B 134.00 no
C29A C30 H30C 102.00 no
C30A C30 H29D 133.00 no
C30A C30 H30A 135.00 no
C30A C30 H30C 115.00 no
H29D C30 H30B 155.00 no
H29D C30 H30C 82.00 no
H30A C30 H30B 110.00 no
H30A C30 H30C 109.00 no
H30B C30 H30C 110.00 no
H29A C30A H30E 108.00 no
H29A C30A H30F 133.00 no
H30B C30A H30D 152.00 no
H30B C30A H30E 88.00 no
H30D C30A H30E 109.00 no
H30D C30A H30F 110.00 no
H30E C30A H30F 110.00 no
C30 C30A H29A 126.00 no
C30 C30A H30D 150.00 no
C30 C30A H30E 94.00 no
C30 C30A H30F 78.00 no
H29A C30A H30B 162.00 no
C29 C30A H30B 112.00 no
C29 C30A H30D 83.00 no
C29 C30A H30E 112.00 no
C29 C30A H30F 129.00 no
C29A C30A H29A 83.00 no
C29A C30A H30B 85.00 no
C29A C30A H30D 109.00 no
C29A C30A H30E 109.00 no
C29A C30A H30F 110.00 no
Ru2 C31 C32 71.7(6) yes
Ru2 C31 C36 70.6(7) yes
Ru2 C31 C37 128.7(9) yes
C32 C31 C36 117.0(11) no
C32 C31 C37 118.8(11) no
C36 C31 C37 124.2(11) no
Ru2 C32 C31 70.6(6) yes
Ru2 C32 C33 73.6(7) yes
C31 C32 C33 122.9(11) no
Ru2 C33 C32 69.6(7) yes
Ru2 C33 C34 72.9(8) yes
C32 C33 C34 117.7(12) no
Ru2 C34 C33 69.4(8) yes
Ru2 C34 C35 71.9(8) yes
Ru2 C34 C40 126.6(11) yes
C33 C34 C35 119.5(13) no
C33 C34 C40 115.4(14) no
C35 C34 C40 124.9(14) no
Ru2 C35 C34 74.3(8) yes
Ru2 C35 C36 66.9(7) yes
C34 C35 C36 121.1(12) no
Ru2 C36 C31 72.5(7) yes
Ru2 C36 C35 75.1(7) yes
C31 C36 C35 121.6(11) no
C31 C37 C38 107.8(11) no
C31 C37 C39 113.2(12) no
C38 C37 C39 110.8(12) no
Ru2 C41 N5 141.0(10) yes
Ru2 C41 N6 117.3(9) yes
N5 C41 N6 101.8(11) yes
N5 C42 C43 108.5(11) yes
N6 C43 C42 105.8(10) yes
N6 C44 C45 112.4(8) yes
N6 C44 C49 122.2(9) yes
C45 C44 C49 125.5(9) no
Ru2 C45 C44 116.8(7) yes
Ru2 C45 C46 128.2(8) yes
C44 C45 C46 114.7(9) no
C45 C46 C47 121.5(9) no
N7 C47 C46 119.3(9) yes
N7 C47 C48 119.0(10) yes
C46 C47 C48 121.6(10) no
C47 C48 C49 119.1(10) no
C44 C49 C48 117.4(10) no
N7 C50 C51 103.7(12) yes
N8 C51 C50 107.3(12) yes
N7 C52 N8 105.1(11) yes
N5 C53 C54 103.3(16) yes
N5 C53 C54A 113.0(15) yes
C53 C54 C54A 78(4) no
C53 C54 C55 110(2) no
C53 C54 C55A 123(2) no
C54A C54 C55A 74(4) no
C53 C54A C54 79(4) no
C53 C54A C55 131(3) no
C53 C54A C55A 127(2) no
C54 C54A C55 107(4) no
C54 C54A C55A 83(4) no
C54 C55 C55A 83(5) no
C54 C55 C56 111(3) no
C54 C55 C56A 130(3) no
C54A C55 C55A 106(5) no
C54A C55 C56 123(3) no
C54A C55 C56A 120(3) no
C55A C55 C56A 108(5) no
C54 C55A C55 74(4) no
C54 C55A C56 122(3) no
C54 C55A C56A 107(2) no
C54A C55A C56 119(3) no
C54A C55A C56A 88(2) no
C55 C55A C56 99(5) no
C55A C56 C56A 75(3) no
C55 C56A C56 78(3) no
N8 C57 C58 104.3(13) yes
C57 C58 C59 118.2(15) no
C58 C59 C60 114.5(16) no
Ru2 C32 H32A 130.00 no
C31 C32 H32A 118.00 no
C33 C32 H32A 119.00 no
Ru2 C33 H33A 129.00 no
C32 C33 H33A 121.00 no
C34 C33 H33A 121.00 no
Ru2 C35 H35A 133.00 no
C34 C35 H35A 119.00 no
C36 C35 H35A 119.00 no
Ru2 C36 H36A 125.00 no
C31 C36 H36A 119.00 no
C35 C36 H36A 119.00 no
C31 C37 H37 108.00 no
C38 C37 H37 108.00 no
C39 C37 H37 108.00 no
C37 C38 H38A 109.00 no
C37 C38 H38B 109.00 no
C37 C38 H38C 110.00 no
H38A C38 H38B 109.00 no
H38A C38 H38C 109.00 no
H38B C38 H38C 109.00 no
C37 C39 H39A 110.00 no
C37 C39 H39B 109.00 no
C37 C39 H39C 109.00 no
H39A C39 H39B 110.00 no
H39A C39 H39C 109.00 no
H39B C39 H39C 109.00 no
C34 C40 H40A 110.00 no
C34 C40 H40B 109.00 no
C34 C40 H40C 109.00 no
H40A C40 H40B 109.00 no
H40A C40 H40C 109.00 no
H40B C40 H40C 110.00 no
N5 C42 H42A 126.00 no
C43 C42 H42A 126.00 no
N6 C43 H43A 127.00 no
C42 C43 H43A 127.00 no
C45 C46 H46A 119.00 no
C47 C46 H46A 119.00 no
C47 C48 H48A 120.00 no
C49 C48 H48A 120.00 no
C44 C49 H49A 121.00 no
C48 C49 H49A 121.00 no
N7 C50 H50A 128.00 no
C51 C50 H50A 128.00 no
N8 C51 H51A 126.00 no
C50 C51 H51A 126.00 no
N7 C52 H52A 127.00 no
N8 C52 H52A 127.00 no
N5 C53 H53A 111.00 no
N5 C53 H53B 111.00 no
N5 C53 H53C 108.00 no
N5 C53 H53D 111.00 no
C54 C53 H53A 111.00 no
C54 C53 H53B 111.00 no
C54 C53 H53C 125.00 no
C54 C53 H53D 102.00 no
C54A C53 H53A 88.00 no
C54A C53 H53B 122.00 no
C54A C53 H53C 102.00 no
C54A C53 H53D 115.00 no
H53A C53 H53B 109.00 no
H53A C53 H53D 118.00 no
H53B C53 H53C 98.00 no
H53C C53 H53D 108.00 no
C53 C54 H54A 110.00 no
C53 C54 H54B 110.00 no
C53 C54 H54D 115.00 no
C54A C54 H54A 86.00 no
C54A C54 H54B 159.00 no
C54A C54 H54D 84.00 no
C55 C54 H54A 110.00 no
C55 C54 H54B 110.00 no
C55 C54 H54D 104.00 no
C55A C54 H54A 116.00 no
C55A C54 H54B 86.00 no
C55A C54 H54D 110.00 no
H54A C54 H54B 108.00 no
H54B C54 H54D 109.00 no
C53 C54A H54A 102.00 no
C53 C54A H54C 105.00 no
C53 C54A H54D 106.00 no
C54 C54A H54A 61.00 no
C54 C54A H54C 164.00 no
C54 C54A H54D 58.00 no
C55 C54A H54A 123.00 no
C55 C54A H54C 83.00 no
C55 C54A H54D 119.00 no
C55A C54A H54A 111.00 no
C55A C54A H54C 105.00 no
C55A C54A H54D 106.00 no
H54A C54A H54C 103.00 no
H54C C54A H54D 106.00 no
C54 C55 H55A 109.00 no
C54 C55 H55B 110.00 no
C54 C55 H55C 105.00 no
C54A C55 H55A 87.00 no
C54A C55 H55B 116.00 no
C54A C55 H55C 119.00 no
C55A C55 H55A 165.00 no
C55A C55 H55B 74.00 no
C55A C55 H55C 53.00 no
C56 C55 H55A 109.00 no
C56 C55 H55B 110.00 no
C56 C55 H55C 93.00 no
C56A C55 H55B 120.00 no
C56A C55 H55C 121.00 no
H55A C55 H55B 108.00 no
H55A C55 H55C 128.00 no
C54 C55A H55B 105.00 no
C54 C55A H55C 116.00 no
C54 C55A H55D 94.00 no
C54A C55A H55B 94.00 no
C54A C55A H55C 114.00 no
C54A C55A H55D 114.00 no
C55 C55A H55B 70.00 no
C55 C55A H55C 98.00 no
C55 C55A H55D 151.00 no
C56 C55A H55B 127.00 no
C56 C55A H55C 123.00 no
C56 C55A H55D 66.00 no
C56A C55A H55B 96.00 no
C56A C55A H55C 114.00 no
C56A C55A H55D 114.00 no
H55B C55A H55D 139.00 no
H55C C55A H55D 111.00 no
C55 C56 H55D 69.00 no
C55 C56 H56A 110.00 no
C55 C56 H56B 110.00 no
C55 C56 H56C 110.00 no
C55 C56 H56E 94.00 no
C55A C56 H56A 89.00 no
C55A C56 H56B 108.00 no
C55A C56 H56C 131.00 no
C55A C56 H56E 113.00 no
C56A C56 H55D 120.00 no
C56A C56 H56A 154.00 no
C56A C56 H56B 95.00 no
C56A C56 H56C 70.00 no
H55D C56 H56B 113.00 no
H55D C56 H56C 135.00 no
H55D C56 H56E 155.00 no
H56A C56 H56B 109.00 no
H56A C56 H56C 109.00 no
H56A C56 H56E 156.00 no
H56B C56 H56C 109.00 no
C55 C56A H56C 113.00 no
C55 C56A H56D 107.00 no
C55 C56A H56E 129.00 no
C55 C56A H56F 90.00 no
C55A C56A H55A 75.00 no
C55A C56A H56C 95.00 no
C55A C56A H56D 110.00 no
C55A C56A H56E 109.00 no
C55A C56A H56F 109.00 no
C56 C56A H55A 129.00 no
C56 C56A H56D 94.00 no
C56 C56A H56E 65.00 no
C56 C56A H56F 155.00 no
H55A C56A H56C 146.00 no
H55A C56A H56D 96.00 no
H55A C56A H56E 150.00 no
H56C C56A H56F 155.00 no
H56D C56A H56E 109.00 no
H56D C56A H56F 110.00 no
H56E C56A H56F 109.00 no
N8 C57 H57A 111.00 no
N8 C57 H57B 111.00 no
C58 C57 H57A 111.00 no
C58 C57 H57B 111.00 no
H57A C57 H57B 109.00 no
C57 C58 H58A 108.00 no
C57 C58 H58B 108.00 no
C59 C58 H58A 108.00 no
C59 C58 H58B 108.00 no
H58A C58 H58B 107.00 no
C58 C59 H59A 109.00 no
C58 C59 H59B 109.00 no
C60 C59 H59A 109.00 no
C60 C59 H59B 109.00 no
H59A C59 H59B 108.00 no
C59 C60 H60A 109.00 no
C59 C60 H60B 109.00 no
C59 C60 H60C 109.00 no
H60A C60 H60B 109.00 no
H60A C60 H60C 110.00 no
H60B C60 H60C 109.00 no

loop_
_geom_bond_atom_site_label_1
_geom_bond_atom_site_label_2
_geom_bond_distance
_geom_bond_publ_flag
Ru1 Cl1 2.444(3) yes
Ru1 C1 2.144(15) yes
Ru1 C2 2.200(14) yes
Ru1 C3 2.243(12) yes
Ru1 C4 2.297(15) yes
Ru1 C5 2.264(15) yes
Ru1 C6 2.175(12) yes
Ru1 C11 1.989(12) yes
Ru1 C15 2.072(11) yes
Ru2 C35 2.296(13) yes
Ru2 C36 2.186(12) yes
Ru2 C41 2.023(14) yes
Ru2 C45 2.063(10) yes
Ru2 C31 2.210(12) yes
Ru2 C32 2.225(10) yes
Ru2 C33 2.277(15) yes
Ru2 C34 2.325(15) yes
Ru2 Cl2 2.430(3) yes
N1 C11 1.376(16) yes
N1 C12 1.357(17) yes
N1 C23 1.47(2) yes
N2 C14 1.411(14) yes
N2 C13 1.424(15) yes
N2 C11 1.376(15) yes
N3 C17 1.440(13) yes
N3 C20 1.396(15) yes
N3 C22 1.291(14) yes
N4 C21 1.359(17) yes
N4 C22 1.389(15) yes
N4 C27 1.383(17) yes
N5 C53 1.488(19) yes
N5 C41 1.376(17) yes
N5 C42 1.350(17) yes
N6 C41 1.390(16) yes
N6 C43 1.386(13) yes
N6 C44 1.419(13) yes
N7 C47 1.478(14) yes
N7 C52 1.245(17) yes
N7 C50 1.459(16) yes
N8 C52 1.420(17) yes
N8 C57 1.49(2) yes
N8 C51 1.355(18) yes
C1 C2 1.36(2) no
C1 C7 1.59(2) no
C1 C6 1.409(19) no
C2 C3 1.42(2) no
C3 C4 1.43(2) no
C4 C5 1.42(2) no
C4 C10 1.49(2) no
C5 C6 1.43(2) no
C7 C8 1.52(3) no
C7 C9 1.47(2) no
C12 C13 1.31(2) no
C14 C19 1.369(16) no
C14 C15 1.412(14) no
C15 C16 1.382(14) no
C16 C17 1.377(15) no
C17 C18 1.436(14) no
C18 C19 1.334(16) no
C20 C21 1.342(19) no
C23 C24 1.43(2) no
C24 C25 1.55(2) no
C25 C26 1.53(3) no
C27 C28 1.50(3) no
C27 C28A 1.50(3) no
C28 C29 1.50(5) no
C28 C29A 1.62(5) no
C28A C29A 1.50(5) no
C28A C29 1.51(5) no
C29 C30 1.51(5) no
C29 C30A 1.17(5) no
C29A C30A 1.50(4) no
C30 C30A 1.39(5) no
C2 H2A 0.9500 no
C3 H3A 0.9500 no
C5 H5A 0.9500 no
C6 H6A 0.9500 no
C7 H7 1.0000 no
C8 H8A 0.9800 no
C8 H8C 0.9800 no
C8 H8B 0.9800 no
C9 H9A 0.9800 no
C9 H9B 0.9800 no
C9 H9C 0.9800 no
C10 H10C 0.9800 no
C10 H10A 0.9800 no
C10 H10B 0.9800 no
C12 H12A 0.9500 no
C13 H13A 0.9500 no
C16 H16A 0.9500 no
C18 H18A 0.9500 no
C19 H19A 0.9500 no
C20 H20A 0.9500 no
C21 H21A 0.9500 no
C22 H22 0.9500 no
C23 H23A 0.9900 no
C23 H23B 0.9900 no
C24 H24B 0.9900 no
C24 H24A 0.9900 no
C25 H25A 0.9900 no
C25 H25B 0.9900 no
C26 H26A 0.9800 no
C26 H26B 0.9800 no
C26 H26C 0.9800 no
C27 H27C 0.9900 no
C27 H27D 0.9900 no
C27 H27B 0.9900 no
C27 H27A 0.9900 no
C28 H28B 0.9900 no
C28 H28C 1.2900 no
C28 H28A 1.0000 no
C28 H28D 0.7100 no
C28A H28B 0.8200 no
C28A H28C 0.9900 no
C28A H28A 1.3400 no
C28A H28D 0.9900 no
C29 H29A 0.9900 no
C29 H29B 0.9900 no
C29 H29C 1.1500 no
C29A H29C 0.9900 no
C29A H29D 0.9900 no
C29A H29B 1.2400 no
C30 H30A 0.9800 no
C30 H29D 0.8500 no
C30 H30B 0.9700 no
C30 H30C 0.9800 no
C30A H30F 0.9800 no
C30A H29A 0.8900 no
C30A H30B 1.2900 no
C30A H30D 0.9800 no
C30A H30E 0.9800 no
C31 C32 1.432(16) no
C31 C36 1.395(18) no
C31 C37 1.492(19) no
C32 C33 1.42(2) no
C33 C34 1.49(2) no
C34 C35 1.35(2) no
C34 C40 1.45(2) no
C35 C36 1.464(18) no
C37 C38 1.553(19) no
C37 C39 1.52(2) no
C42 C43 1.338(19) no
C44 C45 1.413(14) no
C44 C49 1.360(14) no
C45 C46 1.368(14) no
C46 C47 1.366(15) no
C47 C48 1.395(16) no
C48 C49 1.368(15) no
C50 C51 1.36(2) no
C53 C54 1.50(3) no
C53 C54A 1.50(3) no
C54 C55 1.51(4) no
C54 C55A 1.56(4) no
C54A C55 1.21(4) no
C54A C55A 1.50(4) no
C55 C56 1.49(5) no
C55 C56A 1.19(4) no
C55A C56 1.27(5) no
C55A C56A 1.50(5) no
C56 C56A 1.19(5) no
C57 C58 1.62(3) no
C58 C59 1.54(3) no
C59 C60 1.49(3) no
C32 H32A 0.9500 no
C33 H33A 0.9500 no
C35 H35A 0.9500 no
C36 H36A 0.9500 no
C37 H37 1.0000 no
C38 H38A 0.9800 no
C38 H38B 0.9800 no
C38 H38C 0.9800 no
C39 H39A 0.9800 no
C39 H39B 0.9800 no
C39 H39C 0.9800 no
C40 H40A 0.9800 no
C40 H40B 0.9800 no
C40 H40C 0.9800 no
C42 H42A 0.9500 no
C43 H43A 0.9500 no
C46 H46A 0.9500 no
C48 H48A 0.9500 no
C49 H49A 0.9500 no
C50 H50A 0.9500 no
C51 H51A 0.9500 no
C52 H52A 0.9500 no
C53 H53A 0.9900 no
C53 H53B 0.9900 no
C53 H53C 0.9900 no
C53 H53D 0.9900 no
C54 H54A 0.9900 no
C54 H54B 0.9900 no
C54A H54C 0.9900 no
C54A H54D 0.9900 no
C55 H55A 0.9900 no
C55 H55B 0.9900 no
C55A H55C 0.9900 no
C55A H55D 0.9900 no
C56 H56A 0.9900 no
C56 H56B 0.9800 no
C56 H56C 0.9800 no
C56A H56D 0.9800 no
C56A H56E 0.9900 no
C56A H56F 0.9800 no
C57 H57A 0.9900 no
C57 H57B 0.9900 no
C58 H58A 0.9900 no
C58 H58B 0.9900 no
C59 H59A 0.9900 no
C59 H59B 0.9900 no
C60 H60A 0.9800 no
C60 H60B 0.9800 no
C60 H60C 0.9800 no

loop_
_geom_hbond_atom_site_label_D
_geom_hbond_atom_site_label_H
_geom_hbond_atom_site_label_A
_geom_hbond_distance_DH
_geom_hbond_distance_HA
_geom_hbond_distance_DA
_geom_hbond_angle_DHA
_geom_hbond_site_symmetry_A
_geom_hbond_publ_flag
C2 H2A Cl3 0.95 2.71 3.583(15) 154 . yes
C6 H6A O3 0.95 2.33 3.096(16) 137 4_555 yes
C13 H13A Cl4 0.95 2.52 3.395(15) 153 4_455 yes
C19 H19A Cl4 0.95 2.79 3.689(11) 159 4_455 yes
C20 H20A O1 0.95 2.39 3.279(17) 156 2_555 yes
C21 H21A Cl2 0.95 2.70 3.420(13) 133 2_555 yes
C22 H22 Cl3 0.95 2.53 3.436(12) 159 . yes
C23 H23A Cl3 0.99 2.79 3.700(15) 154 4_555 yes
C33 H33A Cl4 0.95 2.80 3.450(16) 127 . yes
C40 H40C Cl2 0.98 2.66 3.399(18) 133 . yes
C43 H43A Cl3 0.95 2.76 3.689(13) 167 4_555 yes
C46 H46A Cl4 0.95 2.83 3.758(11) 166 . yes
C48 H48A O3 0.95 2.40 3.328(14) 167 4_555 yes
C50 H50A Cl4 0.95 2.42 3.362(15) 170 . yes
C51 H51A Cl4 0.95 2.78 3.446(15) 128 3_655 yes
C52 H52A O3 0.95 2.34 3.280(17) 172 4_555 yes
C54 H54B Cl2 0.99 2.76 3.75(3) 175 . yes
C57 H57A Cl1 0.99 2.70 3.687(17) 175 2_545 yes

loop_
_geom_torsion_atom_site_label_1
_geom_torsion_atom_site_label_2
_geom_torsion_atom_site_label_3
_geom_torsion_atom_site_label_4
_geom_torsion
_geom_torsion_publ_flag
C3 Ru1 C1 C2 -27.8(9) no
C4 Ru1 C1 C2 -63.9(9) no
C5 Ru1 C1 C2 -99.6(9) no
C6 Ru1 C1 C2 -129.9(12) no
C11 Ru1 C1 C2 166.6(8) no
C15 Ru1 C1 C2 88.2(9) no
C2 Ru1 C1 C6 129.9(12) no
C3 Ru1 C1 C6 102.2(9) no
C4 Ru1 C1 C6 66.1(8) no
C5 Ru1 C1 C6 30.4(8) no
C11 Ru1 C1 C6 -63.4(9) no
C15 Ru1 C1 C6 -141.8(8) no
C2 Ru1 C1 C7 -117.5(16) no
C3 Ru1 C1 C7 -145.3(14) no
C4 Ru1 C1 C7 178.6(13) no
C5 Ru1 C1 C7 142.9(14) no
C6 Ru1 C1 C7 112.5(16) no
C11 Ru1 C1 C7 49.1(14) no
C15 Ru1 C1 C7 -29.3(13) no
C15 Ru1 C4 C5 -143.6(10) no
Cl1 Ru1 C4 C10 13.7(15) no
C1 Ru1 C4 C10 178.1(16) no
C2 Ru1 C4 C10 142.6(17) no
C3 Ru1 C4 C10 113(2) no
C5 Ru1 C4 C10 -116.6(18) no
C6 Ru1 C4 C10 -144.3(16) no
C11 Ru1 C4 C10 -71.1(17) no
C15 Ru1 C4 C10 99.8(15) no
C1 Ru1 C3 C4 -104.4(10) no
C2 Ru1 C3 C4 -131.6(14) no
C5 Ru1 C3 C4 -29.8(10) no
C6 Ru1 C3 C4 -66.5(10) no
C15 Ru1 C3 C4 173.1(9) no
Cl1 Ru1 C5 C4 -55.3(9) no
C1 Ru1 C5 C4 104.3(10) no
Cl1 Ru1 C2 C1 177.0(7) no
C3 Ru1 C2 C1 134.7(13) no
C4 Ru1 C2 C1 105.5(10) no
C5 Ru1 C2 C1 68.9(9) no
C6 Ru1 C2 C1 31.0(8) no
C11 Ru1 C2 C1 -23.3(14) no
C15 Ru1 C2 C1 -93.4(8) no
Cl1 Ru1 C2 C3 42.3(10) no
C1 Ru1 C2 C3 -134.7(13) no
C4 Ru1 C2 C3 -29.2(9) no
C5 Ru1 C2 C3 -65.8(9) no
C6 Ru1 C2 C3 -103.7(10) no
C11 Ru1 C2 C3 -158.0(9) no
C15 Ru1 C2 C3 131.9(9) no
C4 Ru1 C15 C16 3.9(16) no
C5 Ru1 C15 C16 -91.9(15) no
C6 Ru1 C15 C16 -97.8(9) no
Cl1 Ru1 C3 C2 -146.3(9) no
C1 Ru1 C3 C2 27.3(9) no
C4 Ru1 C3 C2 131.6(14) no
C5 Ru1 C3 C2 101.8(10) no
C6 Ru1 C3 C2 65.1(9) no
C15 Ru1 C3 C2 -55.4(10) no
Cl1 Ru1 C3 C4 82.1(9) no
C1 Ru1 C6 C5 129.9(11) no
C2 Ru1 C6 C5 100.1(9) no
C3 Ru1 C6 C5 63.4(8) no
C4 Ru1 C6 C5 26.9(8) no
C11 Ru1 C6 C5 -106.0(8) no
Cl1 Ru1 C11 N1 -86.3(12) no
C1 Ru1 C11 N1 95.6(12) no
C2 Ru1 C11 N1 110.3(15) no
C4 Ru1 C11 N1 -0.2(15) no
C5 Ru1 C11 N1 25.4(13) no
Cl1 Ru1 C4 C3 -99.3(9) no
C1 Ru1 C4 C3 65.1(9) no
C2 Ru1 C4 C3 29.5(9) no
C5 Ru1 C4 C3 130.4(14) no
C6 Ru1 C4 C3 102.7(10) no
C11 Ru1 C4 C3 175.9(7) no
C15 Ru1 C4 C3 -13.3(17) no
Cl1 Ru1 C4 C5 130.3(8) no
C1 Ru1 C4 C5 -65.3(9) no
C2 Ru1 C4 C5 -100.8(10) no
C3 Ru1 C4 C5 -130.4(14) no
C6 Ru1 C4 C5 -27.7(8) no
C11 Ru1 C4 C5 45.5(11) no
Cl1 Ru1 C6 C1 -148.6(7) no
C2 Ru1 C6 C1 -29.8(8) no
C3 Ru1 C6 C1 -66.5(8) no
C4 Ru1 C6 C1 -102.9(9) no
C5 Ru1 C6 C1 -129.9(11) no
C11 Ru1 C6 C1 124.1(8) no
C15 Ru1 C6 C1 46.7(9) no
Cl1 Ru1 C6 C5 -18.7(11) no
C2 Ru1 C5 C6 -67.7(8) no
C3 Ru1 C5 C6 -105.0(9) no
C4 Ru1 C5 C6 -135.1(12) no
C11 Ru1 C5 C6 78.7(8) no
C15 Ru1 C5 C6 -8.3(17) no
C15 Ru1 C6 C5 176.6(7) no
C2 Ru1 C15 C16 -34.7(10) no
C3 Ru1 C15 C16 -4.9(11) no
C2 Ru1 C5 C4 67.4(9) no
C3 Ru1 C5 C4 30.1(9) no
C6 Ru1 C5 C4 135.1(12) no
C11 Ru1 C5 C4 -146.2(9) no
C15 Ru1 C5 C4 126.9(13) no
Cl1 Ru1 C5 C6 169.6(6) no
C1 Ru1 C5 C6 -30.8(8) no
C1 Ru1 C11 N2 -86.4(8) no
C2 Ru1 C11 N2 -71.7(12) no
C4 Ru1 C11 N2 177.8(8) no
C5 Ru1 C11 N2 -156.6(8) no
C6 Ru1 C11 N2 -119.9(8) no
C1 Ru1 C15 C16 -71.1(10) no
Cl1 Ru1 C15 C16 90.1(9) no
Cl1 Ru1 C11 N2 91.7(7) no
C1 Ru1 C15 C14 110.0(8) no
C2 Ru1 C15 C14 146.4(8) no
C3 Ru1 C15 C14 176.3(7) no
C4 Ru1 C15 C14 -175.0(10) no
C11 Ru1 C15 C16 176.7(10) no
C15 Ru1 C11 N1 -175.7(12) no
C11 Ru1 C15 C14 -2.2(7) no
Cl1 Ru1 C15 C14 -88.8(7) no
C5 Ru1 C15 C14 89.2(14) no
C15 Ru1 C11 N2 2.3(7) no
C6 Ru1 C15 C14 83.3(8) no
C6 Ru1 C11 N1 62.1(12) no
C36 Ru2 C35 C34 -134.8(12) no
C41 Ru2 C35 C34 146.4(9) no
C33 Ru2 C35 C34 -29.9(9) no
C45 Ru2 C31 C37 25.2(11) no
Cl2 Ru2 C35 C36 -171.2(6) no
C41 Ru2 C34 C35 -44.6(11) no
C45 Ru2 C34 C35 145.2(9) no
C36 Ru2 C34 C35 28.7(8) no
C34 Ru2 C36 C31 105.1(8) no
C41 Ru2 C31 C37 -53.6(12) no
C34 Ru2 C32 C33 31.2(8) no
C35 Ru2 C32 C33 65.2(8) no
C36 Ru2 C32 C33 103.8(9) no
Cl2 Ru2 C36 C31 146.3(6) no
C32 Ru2 C36 C31 31.5(7) no
C32 Ru2 C35 C36 68.0(7) no
C33 Ru2 C36 C31 67.8(8) no
C45 Ru2 C33 C34 -173.5(7) no
Cl2 Ru2 C35 C34 54.0(9) no
C31 Ru2 C35 C34 -105.2(9) no
C32 Ru2 C35 C34 -66.8(9) no
Cl2 Ru2 C45 C44 86.5(7) no
C31 Ru2 C45 C44 -112.7(8) no
C31 Ru2 C35 C36 29.6(7) no
C33 Ru2 C35 C36 104.9(9) no
C34 Ru2 C35 C36 134.8(12) no
C41 Ru2 C35 C36 -78.8(8) no
C31 Ru2 C45 C46 73.4(10) no
C32 Ru2 C45 C46 35.7(10) no
C33 Ru2 C45 C46 5.5(12) no
C41 Ru2 C32 C33 159.1(10) no
C45 Ru2 C32 C33 -130.2(8) no
C34 Ru2 C45 C46 -3.0(16) no
C36 Ru2 C45 C46 98.6(10) no
C41 Ru2 C45 C46 -175.4(11) no
C36 Ru2 C31 C37 -118.8(14) no
C33 Ru2 C34 C35 132.6(13) no
C35 Ru2 C36 C31 130.8(11) no
C41 Ru2 C36 C31 -122.4(8) no
C33 Ru2 C45 C44 179.4(8) no
C34 Ru2 C45 C44 170.9(9) no
C36 Ru2 C45 C44 -87.5(9) no
C41 Ru2 C45 C44 -1.4(8) no
Cl2 Ru2 C45 C46 -87.4(10) no
C45 Ru2 C32 C31 95.0(7) no
Cl2 Ru2 C32 C33 -40.6(9) no
C31 Ru2 C32 C33 134.8(12) no
C31 Ru2 C33 C34 101.3(9) no
C32 Ru2 C33 C34 129.3(12) no
C36 Ru2 C33 C34 64.3(8) no
C31 Ru2 C41 N5 -89.4(15) no
C35 Ru2 C31 C32 98.1(8) no
C36 Ru2 C31 C32 128.5(11) no
C41 Ru2 C31 C32 -166.3(7) no
C32 Ru2 C45 C44 -150.4(8) no
C31 Ru2 C41 N6 90.5(9) no
C32 Ru2 C41 N6 74.8(13) no
C34 Ru2 C41 N6 -175.3(8) no
C35 Ru2 C41 N6 161.0(9) no
C36 Ru2 C41 N6 123.7(9) no
C45 Ru2 C41 N6 0.0(8) no
C45 Ru2 C31 C36 143.9(7) no
C32 Ru2 C31 C37 112.7(14) no
C33 Ru2 C31 C37 140.0(12) no
C34 Ru2 C31 C37 177.6(12) no
C35 Ru2 C31 C37 -149.2(12) no
C32 Ru2 C34 C35 102.2(9) no
C45 Ru2 C36 C35 -175.6(7) no
C33 Ru2 C31 C32 27.3(8) no
C34 Ru2 C31 C32 64.9(8) no
Cl2 Ru2 C34 C40 -10.2(14) no
C31 Ru2 C34 C40 -174.6(14) no
C32 Ru2 C34 C40 -137.4(15) no
C33 Ru2 C34 C40 -107.0(16) no
C35 Ru2 C34 C40 120.4(18) no
C36 Ru2 C34 C40 149.1(15) no
C41 Ru2 C34 C40 75.9(15) no
C45 Ru2 C34 C40 -94.4(16) no
C33 Ru2 C36 C35 -63.0(8) no
C34 Ru2 C36 C35 -25.7(8) no
C35 Ru2 C33 C34 27.0(8) no
Cl2 Ru2 C41 N5 91.3(15) no
C35 Ru2 C32 C31 -69.6(7) no
C36 Ru2 C32 C31 -31.0(7) no
C41 Ru2 C32 C31 24.4(12) no
C35 Ru2 C41 N5 -18.9(16) no
Cl2 Ru2 C32 C31 -175.4(6) no
C33 Ru2 C32 C31 -134.8(12) no
C34 Ru2 C32 C31 -103.6(8) no
C31 Ru2 C34 C35 65.0(9) no
C34 Ru2 C33 C32 -129.3(12) no
C35 Ru2 C33 C32 -102.3(8) no
C36 Ru2 C34 C33 -103.9(9) no
C41 Ru2 C34 C33 -177.2(8) no
C45 Ru2 C34 C33 12.7(14) no
Cl2 Ru2 C34 C35 -130.6(8) no
C31 Ru2 C33 C32 -27.9(7) no
C41 Ru2 C36 C35 106.8(8) no
Cl2 Ru2 C34 C33 96.9(8) no
C36 Ru2 C33 C32 -64.9(8) no
C45 Ru2 C33 C32 57.2(9) no
C32 Ru2 C41 N5 -105.1(16) no
Cl2 Ru2 C33 C32 146.9(7) no
C41 Ru2 C31 C36 65.2(8) no
C45 Ru2 C41 N5 -179.9(15) no
C34 Ru2 C41 N5 4.8(18) no
C31 Ru2 C34 C33 -67.6(9) no
C32 Ru2 C34 C33 -30.4(8) no
Cl2 Ru2 C33 C34 -83.9(8) no
C35 Ru2 C31 C36 -30.4(7) no
C36 Ru2 C41 N5 -56.2(15) no
Cl2 Ru2 C41 N6 -88.8(9) no
C35 Ru2 C34 C33 -132.6(13) no
C34 Ru2 C31 C36 -63.6(8) no
C32 Ru2 C36 C35 -99.3(8) no
C33 Ru2 C31 C36 -101.2(9) no
C45 Ru2 C36 C31 -44.8(9) no
Cl2 Ru2 C36 C35 15.5(11) no
C31 Ru2 C36 C35 -130.8(11) no
C32 Ru2 C31 C36 -128.5(11) no
C45 Ru2 C31 C32 -87.6(7) no
C23 N1 C11 N2 -172.9(11) no
C11 N1 C23 C24 75.6(16) no
C12 N1 C11 Ru1 -179.5(10) no
C12 N1 C11 N2 2.3(13) no
C12 N1 C23 C24 -99.0(17) no
C11 N1 C12 C13 -0.8(17) no
C23 N1 C12 C13 174.3(13) no
C23 N1 C11 Ru1 5.3(18) no
C13 N2 C11 N1 -2.9(12) no
C14 N2 C11 N1 176.6(8) no
C11 N2 C13 C12 2.6(15) no
C13 N2 C14 C15 179.5(12) no
C14 N2 C13 C12 -176.8(12) no
C13 N2 C11 Ru1 178.4(8) no
C11 N2 C14 C15 0.2(12) no
C14 N2 C11 Ru1 -2.1(11) no
C13 N2 C14 C19 -0.1(18) no
C11 N2 C14 C19 -179.4(9) no
C17 N3 C22 N4 178.4(8) no
C17 N3 C20 C21 -177.9(10) no
C20 N3 C22 N4 1.0(12) no
C22 N3 C17 C18 -160.2(10) no
C20 N3 C17 C18 16.7(14) no
C20 N3 C17 C16 -160.1(10) no
C22 N3 C17 C16 23.0(14) no
C22 N3 C20 C21 -0.6(12) no
C21 N4 C27 C28 -66(2) no
C22 N4 C27 C28 117.0(18) no
C27 N4 C21 C20 -177.0(12) no
C22 N4 C21 C20 0.6(13) no
C22 N4 C27 C28A 132(2) no
C21 N4 C22 N3 -1.1(12) no
C21 N4 C27 C28A -51(3) no
C27 N4 C22 N3 176.6(11) no
C42 N5 C53 C54A 85(2) no
C41 N5 C53 C54A -97(2) no
C41 N5 C53 C54 -74.1(19) no
C42 N5 C53 C54 108.0(19) no
C53 N5 C41 Ru2 2(2) no
C42 N5 C41 Ru2 -179.7(12) no
C42 N5 C41 N6 0.3(14) no
C41 N5 C42 C43 1.0(16) no
C53 N5 C42 C43 179.1(13) no
C53 N5 C41 N6 -177.9(11) no
C44 N6 C41 N5 -178.7(9) no
C44 N6 C41 Ru2 1.4(12) no
C43 N6 C41 N5 -1.6(13) no
C41 N6 C43 C42 2.2(14) no
C43 N6 C41 Ru2 178.5(8) no
C43 N6 C44 C45 -178.9(11) no
C41 N6 C44 C45 -2.5(12) no
C43 N6 C44 C49 1.5(17) no
C41 N6 C44 C49 177.8(10) no
C44 N6 C43 C42 178.7(11) no
C47 N7 C50 C51 177.1(10) no
C52 N7 C50 C51 -0.9(15) no
C52 N7 C47 C48 5.1(16) no
C50 N7 C47 C48 -172.7(10) no
C47 N7 C52 N8 177.8(9) no
C50 N7 C52 N8 -4.2(14) no
C52 N7 C47 C46 -177.2(11) no
C50 N7 C47 C46 5.1(15) no
C52 N8 C51 C50 -8.8(15) no
C57 N8 C52 N7 174.9(12) no
C51 N8 C52 N7 8.1(14) no
C51 N8 C57 C58 -80.0(17) no
C57 N8 C51 C50 -175.3(13) no
C52 N8 C57 C58 115.2(14) no
C2 C1 C7 C9 -151.4(15) no
C7 C1 C6 Ru1 -124.9(12) no
C6 C1 C2 Ru1 -57.6(12) no
C6 C1 C2 C3 -4(2) no
C7 C1 C2 Ru1 125.9(13) no
Ru1 C1 C2 C3 53.2(13) no
C6 C1 C7 C8 -99.0(16) no
C6 C1 C7 C9 32.1(19) no
Ru1 C1 C7 C8 171.8(12) no
C7 C1 C6 C5 177.0(12) no
C2 C1 C6 C5 1(2) no
C2 C1 C7 C8 77.6(18) no
C2 C1 C6 Ru1 58.5(13) no
Ru1 C1 C7 C9 -57.1(17) no
C7 C1 C2 C3 179.2(13) no
Ru1 C1 C6 C5 -58.0(11) no
Ru1 C2 C3 C4 56.0(12) no
C1 C2 C3 Ru1 -51.7(13) no
C1 C2 C3 C4 4(2) no
C2 C3 C4 C10 -179.1(14) no
C2 C3 C4 Ru1 -54.1(12) no
Ru1 C3 C4 C5 53.8(12) no
Ru1 C3 C4 C10 -125.0(15) no
C2 C3 C4 C5 0(2) no
Ru1 C4 C5 C6 49.8(12) no
C3 C4 C5 C6 -4(2) no
C10 C4 C5 Ru1 125.4(16) no
C3 C4 C5 Ru1 -53.4(12) no
C10 C4 C5 C6 175.2(14) no
C4 C5 C6 Ru1 -52.1(13) no
Ru1 C5 C6 C1 55.7(11) no
C4 C5 C6 C1 4(2) no
N1 C12 C13 N2 -1.0(16) no
N2 C14 C15 Ru1 1.7(10) no
C19 C14 C15 C16 2.2(14) no
N2 C14 C19 C18 178.8(10) no
N2 C14 C15 C16 -177.4(8) no
C15 C14 C19 C18 -0.7(16) no
C19 C14 C15 Ru1 -178.8(8) no
Ru1 C15 C16 C17 176.1(7) no
C14 C15 C16 C17 -5.0(14) no
C15 C16 C17 C18 6.3(14) no
C15 C16 C17 N3 -176.9(8) no
N3 C17 C18 C19 178.6(9) no
C16 C17 C18 C19 -4.6(15) no
C17 C18 C19 C14 1.8(16) no
N3 C20 C21 N4 0.0(13) no
N1 C23 C24 C25 56.3(17) no
C23 C24 C25 C26 176.5(14) no
N4 C27 C28 C28A 103(8) no
N4 C27 C28A C29 -160(3) no
N4 C27 C28 C29 -180(2) no
N4 C27 C28A C29A 177(3) no
C28A C27 C28 C29 77(8) no
N4 C27 C28A C28 -82(8) no
C28 C27 C28A C29A -100(9) no
N4 C27 C28 C29A 167(2) no
C28 C27 C28A C29 -77(8) no
C28A C27 C28 C29A 64(8) no
C28A C28 C29A C30A -93(6) no
C28A C28 C29A C29 -130(7) no
C27 C28 C29 C30 -63(4) no
C27 C28 C29A C30 -107(6) no
C29 C28 C29A C30A 36(4) no
C27 C28 C29 C29A -32(5) no
C27 C28 C29A C29 153(4) no
C29A C28 C28A C29 20(3) no
C29A C28 C29 C28A -45(7) no
C29A C28 C28A C27 -104(3) no
C29 C28 C28A C29A -20(3) no
C28A C28 C29A C30 -30(8) no
C27 C28 C29A C30A -171(3) no
C27 C28 C29A C28A -77(6) no
C27 C28 C29 C28A -77(6) no
C29 C28 C29A C28A 130(7) no
C29A C28 C29 C30A -103(6) no
C28A C28 C29 C30A -58(7) no
C28A C28 C29 C30 13(6) no
C27 C28 C28A C29 123(2) no
C27 C28 C29 C30A -135(4) no
C27 C28 C28A C29A 104(3) no
C28A C28 C29 C29A 45(7) no
C29 C28 C29A C30 100(7) no
C29 C28 C28A C27 -123(2) no
C29A C28 C29 C30 -32(4) no
C28 C28A C29 C29A -134(7) no
C28 C28A C29A C30A 90(6) no
C27 C28A C29 C30A -152(4) no
C27 C28A C29A C30 -118(5) no
C27 C28A C29 C30 -90(4) no
C28 C28A C29A C30 155(7) no
C29A C28A C29 C30 -34(4) no
C29A C28A C29 C30A -96(5) no
C27 C28A C29A C28 86(5) no
C29 C28A C29A C30A 42(4) no
C29A C28A C29 C28 134(7) no
C28 C28A C29 C30A 130(6) no
C27 C28A C29 C28 78(6) no
C27 C28A C29A C29 134(5) no
C29 C28A C29A C30 108(6) no
C27 C28A C29 C29A -56(5) no
C28 C28A C29A C29 47(7) no
C27 C28A C29A C30A 176(3) no
C29 C28A C29A C28 -47(7) no
C28 C28A C29 C30 -168(6) no
C28A C29 C30A C30 84(4) no
C30 C29 C29A C28 134(4) no
C28A C29 C29A C28 10.1(18) no
C28 C29 C29A C30 -134(4) no
C28 C29 C30 C30A -125(4) no
C30A C29 C29A C28 131(4) no
C30 C29 C29A C28A 124(4) no
C28A C29 C30A C29A 81(5) no
C28A C29 C29A C30A -121(3) no
C30 C29 C29A C30A 3(6) no
C30 C29 C30A C29A -3(4) no
C29A C29 C30A C30 3(4) no
C28 C29 C30A C29A 96(6) no
C28A C29 C30 C29A 55(5) no
C28A C29 C30 C30A -121(3) no
C28 C29 C29A C28A -10.1(18) no
C28A C29 C29A C30 -124(4) no
C28 C29 C29A C30A -131(4) no
C30A C29 C30 C29A 176(6) no
C28 C29 C30A C30 98(4) no
C29A C29 C30 C30A -176(6) no
C30A C29 C29A C28A 121(3) no
C28 C29 C30 C29A 52(5) no
C30A C29 C29A C30 -3(6) no
C28A C29A C30 C29 -90(6) no
C28A C29A C30 C30A -87(4) no
C28 C29A C30 C30A -79(6) no
C28 C29A C30A C30 137(4) no
C29 C29A C30A C30 -177(6) no
C30A C29A C30 C29 -3(5) no
C28 C29A C30 C29 -82(6) no
C28 C29A C30A C29 -46(4) no
C28A C29A C30A C30 124(5) no
C28A C29A C30A C29 -59(5) no
C30 C29A C30A C29 177(6) no
C29 C29A C30 C30A 3(5) no
C29 C30 C30A C29A 2(3) no
C29A C30 C30A C29 -2(3) no
C32 C31 C37 C38 -89.2(13) no
Ru2 C31 C32 C33 -54.3(11) no
C36 C31 C37 C38 90.2(14) no
C37 C31 C32 Ru2 -124.7(11) no
C36 C31 C37 C39 -32.7(18) no
Ru2 C31 C37 C39 58.9(16) no
C37 C31 C36 C35 -176.7(12) no
C36 C31 C32 Ru2 55.9(10) no
C36 C31 C32 C33 1.6(18) no
Ru2 C31 C37 C38 -178.2(9) no
C37 C31 C36 Ru2 124.1(12) no
C32 C31 C36 C35 2.7(18) no
C32 C31 C37 C39 147.9(12) no
C32 C31 C36 Ru2 -56.5(9) no
C37 C31 C32 C33 -179.0(12) no
Ru2 C31 C36 C35 59.2(11) no
Ru2 C32 C33 C34 -56.7(12) no
C31 C32 C33 C34 -3.8(19) no
C31 C32 C33 Ru2 52.9(11) no
C32 C33 C34 Ru2 55.1(11) no
C32 C33 C34 C35 2(2) no
C32 C33 C34 C40 176.8(13) no
Ru2 C33 C34 C35 -53.5(13) no
Ru2 C33 C34 C40 121.8(13) no
C40 C34 C35 Ru2 -122.5(16) no
C40 C34 C35 C36 -172.2(14) no
Ru2 C34 C35 C36 -49.7(11) no
C33 C34 C35 Ru2 52.4(12) no
C33 C34 C35 C36 3(2) no
C34 C35 C36 C31 -5(2) no
C34 C35 C36 Ru2 53.0(12) no
Ru2 C35 C36 C31 -58.0(11) no
N5 C42 C43 N6 -1.9(15) no
N6 C44 C45 Ru2 2.6(11) no
C49 C44 C45 Ru2 -177.8(8) no
N6 C44 C49 C48 -176.3(9) no
C45 C44 C49 C48 4.1(15) no
N6 C44 C45 C46 177.3(9) no
C49 C44 C45 C46 -3.1(15) no
C44 C45 C46 C47 2.1(15) no
Ru2 C45 C46 C47 176.1(8) no
C45 C46 C47 N7 179.9(10) no
C45 C46 C47 C48 -2.4(17) no
N7 C47 C48 C49 -179.0(9) no
C46 C47 C48 C49 3.3(16) no
C47 C48 C49 C44 -4.0(15) no
N7 C50 C51 N8 5.9(14) no
N5 C53 C54 C55A -57(3) no
C54A C53 C54 C55 39(3) no
C54A C53 C54 C55A 61(4) no
N5 C53 C54A C54 70(4) no
N5 C53 C54A C55 -33(5) no
N5 C53 C54A C55A -3(5) no
C54 C53 C54A C55 -103(5) no
C54 C53 C54A C55A -73(4) no
N5 C53 C54 C55 -79(2) no
N5 C53 C54 C54A -118(4) no
C53 C54 C54A C55A 130(2) no
C55 C54 C54A C53 -130(3) no
C55A C54 C54A C53 -130(2) no
C55A C54 C54A C55 -1(3) no
C55 C54 C54A C55A 1(3) no
C53 C54 C54A C55 130(3) no
C53 C54 C55 C56 179(2) no
C53 C54 C55 C56A -125(4) no
C54A C54 C55 C55A -178(7) no
C54A C54 C55 C56 -128(5) no
C54A C54 C55 C56A -72(6) no
C55A C54 C55 C54A 178(7) no
C55A C54 C55 C56 51(4) no
C55A C54 C55 C56A 107(6) no
C53 C54 C55A C54A -63(4) no
C53 C54 C55A C55 -62(5) no
C53 C54 C55A C56 -152(3) no
C53 C54 C55A C56A -99(3) no
C54A C54 C55A C55 1(5) no
C53 C54 C55 C54A -53(4) no
C53 C54 C55 C55A 128(5) no
C55 C54 C55A C54A -1(5) no
C55 C54 C55A C56 -90(5) no
C55 C54 C55A C56A -37(4) no
C54A C54 C55A C56A -36(4) no
C54A C54 C55A C56 -89(5) no
C53 C54A C55 C55A 91(6) no
C53 C54A C55 C54 89(5) no
C54 C54A C55 C55A 2(7) no
C53 C54A C55 C56 152(3) no
C53 C54A C55 C56A -148(4) no
C55A C54A C55 C54 -2(7) no
C55A C54A C55 C56 61(5) no
C55A C54A C55 C56A 122(7) no
C53 C54A C55A C54 70(4) no
C53 C54A C55A C55 -108(6) no
C54 C54A C55 C56 62(6) no
C54 C54A C55 C56A 123(5) no
C54 C54A C55A C55 -178(7) no
C54 C54A C55A C56 104(5) no
C54 C54A C55A C56A 146(4) no
C55 C54A C55A C54 178(7) no
C55 C54A C55A C56 -77(6) no
C55 C54A C55A C56A -36(5) no
C53 C54A C55A C56 175(4) no
C53 C54A C55A C56A -144(4) no
C54 C55 C55A C56A 130(4) no
C54A C55 C55A C54 -1(3) no
C54A C55 C55A C56 120(4) no
C54A C55 C55A C56A 129(5) no
C56 C55 C55A C54 -121(3) no
C54 C55 C55A C54A 1(3) no
C54 C55 C55A C56 121(3) no
C56A C55 C55A C54 -130(4) no
C56A C55 C55A C54A -129(5) no
C56A C55 C55A C56 -9(5) no
C54 C55 C56 C55A -66(5) no
C54 C55 C56 C56A 125(4) no
C54A C55 C56 C55A -88(6) no
C54A C55 C56 C56A 104(4) no
C55A C55 C56 C56A -169(6) no
C56A C55 C56 C55A 169(6) no
C54 C55 C56A C55A -96(6) no
C54 C55 C56A C56 -86(4) no
C54A C55 C56A C55A -121(7) no
C54A C55 C56A C56 -111(4) no
C55A C55 C56A C56 10(5) no
C56 C55 C56A C55A -10(5) no
C56 C55 C55A C56A 9(5) no
C56 C55 C55A C54A -120(4) no
C54A C55A C56 C55 50(4) no
C54A C55A C56 C56A 59(4) no
C54 C55A C56 C56A 85(4) no
C56A C55A C56 C55 -9(5) no
C54 C55A C56A C55 50(5) no
C55 C55A C56 C56A 9(5) no
C54A C55A C56A C55 37(5) no
C54A C55A C56A C56 -131(4) no
C55 C55A C56A C56 -168(7) no
C56 C55A C56A C55 168(7) no
C54 C55A C56 C55 76(5) no
C54 C55A C56A C56 -118(4) no
C55A C56 C56A C55 -5(3) no
C55 C56 C56A C55A 5(3) no
N8 C57 C58 C59 89.0(17) no
C57 C58 C59 C60 60(2) no
